data_4024286
loop_
_publ_author_name
'Arun K. Ghosh'
'Kai Xi'

_publ_section_title
;
Total Synthesis of (-)-Platensimycin, a Novel Antibacterial Agent
;
_journal_name_full 'Journal of Organic Chemistry'
_journal_page_first 1163
_journal_page_last 1170
_journal_paper_doi 10.1021/jo802261f
_journal_volume 74
_journal_year 2009
_chemical_formula_sum 'C17 H24 O4'
_chemical_formula_weight 292.36
_chemical_name_systematic
; 
 ? 
;
_space_group_IT_number 19
_symmetry_space_group_name_Hall 'P 2ac 2ab'
_symmetry_space_group_name_H-M 'P 21 21 21'
_atom_sites_solution_hydrogens geom
_atom_sites_solution_primary direct
_atom_sites_solution_secondary difmap
_audit_creation_method SHELXL-97
_cell_angle_alpha 90.00
_cell_angle_beta 90.00
_cell_angle_gamma 90.00
_cell_formula_units_Z 4
_cell_length_a 5.7913(2)
_cell_length_b 15.0930(8)
_cell_length_c 17.9076(11)
_cell_measurement_temperature 150(2)
_cell_volume 1565.27(14)
_computing_structure_refinement 'SHELXL-97 (Sheldrick, 1997)'
_computing_structure_solution 'SHELXS-97 (Sheldrick, 1990)'
_diffrn_ambient_temperature 150(2)
_diffrn_measured_fraction_theta_full 0.998
_diffrn_measured_fraction_theta_max 0.998
_diffrn_radiation_monochromator graphite
_diffrn_radiation_source 'fine-focus sealed tube'
_diffrn_radiation_type MoK\a
_diffrn_radiation_wavelength 0.71073
_diffrn_reflns_av_R_equivalents 0.0000
_diffrn_reflns_av_sigmaI/netI 0.0406
_diffrn_reflns_limit_h_max 7
_diffrn_reflns_limit_h_min -7
_diffrn_reflns_limit_k_max 19
_diffrn_reflns_limit_k_min -19
_diffrn_reflns_limit_l_max 23
_diffrn_reflns_limit_l_min -23
_diffrn_reflns_number 3571
_diffrn_reflns_theta_full 27.48
_diffrn_reflns_theta_max 27.48
_diffrn_reflns_theta_min 2.27
_exptl_absorpt_coefficient_mu 0.087
_exptl_absorpt_correction_T_max 0.9681
_exptl_absorpt_correction_T_min 0.9578
_exptl_crystal_density_diffrn 1.241
_exptl_crystal_density_method 'not measured'
_exptl_crystal_F_000 632
_exptl_crystal_size_max 0.50
_exptl_crystal_size_mid 0.44
_exptl_crystal_size_min 0.38
_refine_diff_density_max 0.166
_refine_diff_density_min -0.161
_refine_diff_density_rms 0.038
_refine_ls_abs_structure_details 'Flack H D (1983), Acta Cryst. A39, 876-881'
_refine_ls_abs_structure_Flack -0.5(8)
_refine_ls_extinction_coef 0.030(3)
_refine_ls_extinction_expression Fc^*^=kFc[1+0.001xFc^2^\l^3^/sin(2\q)]^-1/4^
_refine_ls_extinction_method SHELXL
_refine_ls_goodness_of_fit_ref 1.053
_refine_ls_hydrogen_treatment mixed
_refine_ls_matrix_type full
_refine_ls_number_parameters 194
_refine_ls_number_reflns 3571
_refine_ls_number_restraints 0
_refine_ls_restrained_S_all 1.053
_refine_ls_R_factor_all 0.0528
_refine_ls_R_factor_gt 0.0365
_refine_ls_shift/su_max 0.001
_refine_ls_shift/su_mean 0.000
_refine_ls_structure_factor_coef Fsqd
_refine_ls_weighting_details 'calc w=1/[\s^2^(Fo^2^)+(0.0492P)^2^+0.0000P] where P=(Fo^2^+2Fc^2^)/3'
_refine_ls_weighting_scheme calc
_refine_ls_wR_factor_gt 0.0823
_refine_ls_wR_factor_ref 0.0895
_reflns_number_gt 2879
_reflns_number_total 3571
_reflns_threshold_expression >2sigma(I)
_cod_data_source_file jo802261f_si_003.cif
_cod_data_source_block xl
_cod_database_code 4024286

loop_
_symmetry_equiv_pos_as_xyz
'x, y, z'
'-x+1/2, -y, z+1/2'
'-x, y+1/2, -z+1/2'
'x+1/2, -y+1/2, -z'

loop_
_atom_site_label
_atom_site_type_symbol
_atom_site_fract_x
_atom_site_fract_y
_atom_site_fract_z
_atom_site_U_iso_or_equiv
_atom_site_adp_type
_atom_site_occupancy
_atom_site_symmetry_multiplicity
_atom_site_calc_flag
_atom_site_refinement_flags
_atom_site_disorder_assembly
_atom_site_disorder_group
O1 O 0.11920(16) 0.70556(6) 0.33184(5) 0.0295(2) Uani 1 1 d . . .
O121 O -0.21811(16) 0.50135(7) 0.11891(7) 0.0374(3) Uani 1 1 d . . .
O131 O -0.11349(19) 0.70104(7) 0.11020(6) 0.0420(3) Uani 1 1 d . . .
O132 O 0.09033(19) 0.62577(7) 0.02340(6) 0.0379(3) Uani 1 1 d . . .
C2 C 0.2727(2) 0.64411(9) 0.36891(8) 0.0286(3) Uani 1 1 d . . .
C3 C 0.1582(2) 0.55276(9) 0.36179(9) 0.0310(3) Uani 1 1 d . . .
H3A H -0.0103 0.5560 0.3706 0.037 Uiso 1 1 calc R . .
H3B H 0.2276 0.5092 0.3965 0.037 Uiso 1 1 calc R . .
C4 C 0.2137(2) 0.53039(9) 0.27994(9) 0.0286(3) Uani 1 1 d . . .
C5 C 0.0952(2) 0.60095(8) 0.22980(8) 0.0251(3) Uani 1 1 d . . .
H5 H -0.0744 0.5971 0.2399 0.030 Uiso 1 1 calc R . .
C6 C 0.1730(2) 0.69450(9) 0.25347(8) 0.0286(3) Uani 1 1 d . . .
H6 H 0.0978 0.7413 0.2223 0.034 Uiso 1 1 calc R . .
C7 C 0.4338(2) 0.70531(10) 0.25481(9) 0.0341(3) Uani 1 1 d . . .
H7A H 0.4804 0.7663 0.2684 0.041 Uiso 1 1 calc R . .
H7B H 0.5053 0.6887 0.2066 0.041 Uiso 1 1 calc R . .
C8 C 0.4904(2) 0.63874(10) 0.31651(9) 0.0325(3) Uani 1 1 d . . .
H8 H 0.6394 0.6511 0.3427 0.039 Uiso 1 1 calc R . .
C9 C 0.4774(2) 0.54598(10) 0.28192(9) 0.0331(3) Uani 1 1 d . . .
H9A H 0.5564 0.5015 0.3135 0.040 Uiso 1 1 calc R . .
H9B H 0.5448 0.5449 0.2311 0.040 Uiso 1 1 calc R . .
C10 C 0.1538(3) 0.43861(10) 0.25570(10) 0.0366(4) Uani 1 1 d . . .
H10 H 0.1760 0.3917 0.2904 0.044 Uiso 1 1 calc R . .
C11 C 0.0714(3) 0.41861(10) 0.18885(10) 0.0397(4) Uani 1 1 d . . .
H11 H 0.0403 0.3582 0.1779 0.048 Uiso 1 1 calc R . .
C12 C 0.0249(2) 0.48645(9) 0.12961(10) 0.0318(3) Uani 1 1 d . . .
H12 H 0.0920 0.4648 0.0815 0.038 Uiso 1 1 calc R . .
C13 C 0.1301(2) 0.57794(9) 0.14740(8) 0.0272(3) Uani 1 1 d . . .
H13 H 0.2996 0.5756 0.1370 0.033 Uiso 1 1 calc R . .
C21 C 0.3119(3) 0.67647(10) 0.44745(9) 0.0407(4) Uani 1 1 d . . .
H21A H 0.1634 0.6810 0.4734 0.061 Uiso 1 1 calc R . .
H21B H 0.3858 0.7349 0.4460 0.061 Uiso 1 1 calc R . .
H21C H 0.4119 0.6347 0.4740 0.061 Uiso 1 1 calc R . .
C122 C -0.3339(3) 0.42858(12) 0.08613(12) 0.0511(5) Uani 1 1 d . . .
H12A H -0.3317 0.3783 0.1207 0.077 Uiso 1 1 calc R . .
H12B H -0.2560 0.4120 0.0396 0.077 Uiso 1 1 calc R . .
H12C H -0.4941 0.4451 0.0754 0.077 Uiso 1 1 calc R . .
C131 C 0.0204(2) 0.64315(9) 0.09376(9) 0.0321(3) Uani 1 1 d . . .
C133 C -0.0325(3) 0.67132(11) -0.03604(10) 0.0445(4) Uani 1 1 d . . .
H13A H 0.0684 0.6764 -0.0804 0.053 Uiso 1 1 calc R . .
H13B H -0.0738 0.7319 -0.0195 0.053 Uiso 1 1 calc R . .
C134 C -0.2478(3) 0.62123(12) -0.05619(11) 0.0499(4) Uani 1 1 d . . .
H13C H -0.3542 0.6214 -0.0136 0.075 Uiso 1 1 calc R . .
H13D H -0.2076 0.5600 -0.0689 0.075 Uiso 1 1 calc R . .
H13E H -0.3221 0.6496 -0.0992 0.075 Uiso 1 1 calc R . .

loop_
_atom_site_aniso_label
_atom_site_aniso_U_11
_atom_site_aniso_U_22
_atom_site_aniso_U_33
_atom_site_aniso_U_23
_atom_site_aniso_U_13
_atom_site_aniso_U_12
O1 0.0323(5) 0.0282(5) 0.0281(6) 0.0002(4) -0.0010(4) 0.0054(4)
O121 0.0250(5) 0.0413(6) 0.0458(7) -0.0168(5) 0.0018(5) -0.0049(4)
O131 0.0510(7) 0.0389(6) 0.0360(7) -0.0039(5) -0.0060(5) 0.0118(5)
O132 0.0398(5) 0.0457(6) 0.0282(6) 0.0002(5) 0.0023(5) -0.0014(5)
C2 0.0292(7) 0.0287(7) 0.0279(8) 0.0019(6) -0.0010(6) 0.0042(5)
C3 0.0311(7) 0.0286(7) 0.0333(9) 0.0061(6) 0.0044(6) 0.0026(5)
C4 0.0281(7) 0.0241(7) 0.0336(9) 0.0016(6) 0.0027(6) 0.0022(5)
C5 0.0217(6) 0.0245(7) 0.0292(8) 0.0007(6) 0.0015(5) -0.0005(5)
C6 0.0354(7) 0.0247(7) 0.0256(8) 0.0009(6) -0.0005(6) -0.0004(5)
C7 0.0362(8) 0.0331(7) 0.0331(9) -0.0008(7) 0.0028(6) -0.0108(6)
C8 0.0247(7) 0.0375(8) 0.0354(9) -0.0018(7) -0.0012(6) -0.0022(6)
C9 0.0272(7) 0.0367(8) 0.0355(9) -0.0004(7) 0.0000(6) 0.0047(6)
C10 0.0405(8) 0.0246(7) 0.0447(10) 0.0011(7) 0.0032(7) -0.0003(6)
C11 0.0451(9) 0.0246(7) 0.0493(11) -0.0034(7) 0.0059(8) -0.0049(6)
C12 0.0259(7) 0.0317(7) 0.0377(9) -0.0094(7) 0.0047(6) -0.0021(5)
C13 0.0236(6) 0.0283(7) 0.0297(8) -0.0030(6) 0.0030(5) -0.0011(5)
C21 0.0484(9) 0.0405(9) 0.0333(9) 0.0001(7) -0.0051(7) 0.0032(7)
C122 0.0340(9) 0.0553(11) 0.0641(13) -0.0278(9) 0.0032(8) -0.0114(8)
C131 0.0316(7) 0.0342(8) 0.0306(9) -0.0027(6) -0.0009(6) -0.0040(6)
C133 0.0539(10) 0.0492(10) 0.0305(9) 0.0041(8) -0.0049(7) -0.0027(7)
C134 0.0526(10) 0.0545(11) 0.0426(11) -0.0082(9) -0.0093(8) -0.0003(8)

loop_
_atom_type_symbol
_atom_type_description
_atom_type_scat_dispersion_real
_atom_type_scat_dispersion_imag
_atom_type_scat_source
C C 0.0033 0.0016 'International Tables Vol C Tables 4.2.6.8 and 6.1.1.4'
H H 0.0000 0.0000 'International Tables Vol C Tables 4.2.6.8 and 6.1.1.4'
O O 0.0106 0.0060 'International Tables Vol C Tables 4.2.6.8 and 6.1.1.4'

loop_
_geom_angle_atom_site_label_1
_geom_angle_atom_site_label_2
_geom_angle_atom_site_label_3
_geom_angle
_geom_angle_site_symmetry_1
_geom_angle_site_symmetry_3
_geom_angle_publ_flag
C2 O1 C6 103.82(10) . . ?
C122 O121 C12 113.44(12) . . ?
C131 O132 C133 116.44(12) . . ?
O1 C2 C21 108.26(11) . . ?
O1 C2 C3 105.81(11) . . ?
C21 C2 C3 115.71(13) . . ?
O1 C2 C8 104.58(11) . . ?
C21 C2 C8 116.93(12) . . ?
C3 C2 C8 104.49(11) . . ?
C2 C3 C4 100.73(11) . . ?
C2 C3 H3A 111.6 . . ?
C4 C3 H3A 111.6 . . ?
C2 C3 H3B 111.6 . . ?
C4 C3 H3B 111.6 . . ?
H3A C3 H3B 109.4 . . ?
C10 C4 C3 115.62(12) . . ?
C10 C4 C9 112.20(11) . . ?
C3 C4 C9 98.69(12) . . ?
C10 C4 C5 111.44(13) . . ?
C3 C4 C5 107.95(11) . . ?
C9 C4 C5 110.21(12) . . ?
C13 C5 C6 115.76(11) . . ?
C13 C5 C4 110.10(11) . . ?
C6 C5 C4 109.87(11) . . ?
C13 C5 H5 106.9 . . ?
C6 C5 H5 106.9 . . ?
C4 C5 H5 106.9 . . ?
O1 C6 C7 100.74(12) . . ?
O1 C6 C5 108.02(11) . . ?
C7 C6 C5 113.17(12) . . ?
O1 C6 H6 111.5 . . ?
C7 C6 H6 111.5 . . ?
C5 C6 H6 111.5 . . ?
C6 C7 C8 98.86(11) . . ?
C6 C7 H7A 112.0 . . ?
C8 C7 H7A 112.0 . . ?
C6 C7 H7B 112.0 . . ?
C8 C7 H7B 112.0 . . ?
H7A C7 H7B 109.7 . . ?
C7 C8 C9 107.31(13) . . ?
C7 C8 C2 103.02(11) . . ?
C9 C8 C2 104.39(11) . . ?
C7 C8 H8 113.7 . . ?
C9 C8 H8 113.7 . . ?
C2 C8 H8 113.7 . . ?
C8 C9 C4 101.36(11) . . ?
C8 C9 H9A 111.5 . . ?
C4 C9 H9A 111.5 . . ?
C8 C9 H9B 111.5 . . ?
C4 C9 H9B 111.5 . . ?
H9A C9 H9B 109.3 . . ?
C11 C10 C4 123.96(15) . . ?
C11 C10 H10 118.0 . . ?
C4 C10 H10 118.0 . . ?
C10 C11 C12 123.31(13) . . ?
C10 C11 H11 118.3 . . ?
C12 C11 H11 118.3 . . ?
O121 C12 C11 112.16(13) . . ?
O121 C12 C13 105.90(11) . . ?
C11 C12 C13 113.24(13) . . ?
O121 C12 H12 108.5 . . ?
C11 C12 H12 108.5 . . ?
C13 C12 H12 108.5 . . ?
C131 C13 C5 114.13(11) . . ?
C131 C13 C12 106.57(12) . . ?
C5 C13 C12 110.50(11) . . ?
C131 C13 H13 108.5 . . ?
C5 C13 H13 108.5 . . ?
C12 C13 H13 108.5 . . ?
C2 C21 H21A 109.5 . . ?
C2 C21 H21B 109.5 . . ?
H21A C21 H21B 109.5 . . ?
C2 C21 H21C 109.5 . . ?
H21A C21 H21C 109.5 . . ?
H21B C21 H21C 109.5 . . ?
O121 C122 H12A 109.5 . . ?
O121 C122 H12B 109.5 . . ?
H12A C122 H12B 109.5 . . ?
O121 C122 H12C 109.5 . . ?
H12A C122 H12C 109.5 . . ?
H12B C122 H12C 109.5 . . ?
O131 C131 O132 124.22(14) . . ?
O131 C131 C13 125.89(14) . . ?
O132 C131 C13 109.88(12) . . ?
O132 C133 C134 110.14(14) . . ?
O132 C133 H13A 109.6 . . ?
C134 C133 H13A 109.6 . . ?
O132 C133 H13B 109.6 . . ?
C134 C133 H13B 109.6 . . ?
H13A C133 H13B 108.1 . . ?
C133 C134 H13C 109.5 . . ?
C133 C134 H13D 109.5 . . ?
H13C C134 H13D 109.5 . . ?
C133 C134 H13E 109.5 . . ?
H13C C134 H13E 109.5 . . ?
H13D C134 H13E 109.5 . . ?

loop_
_geom_bond_atom_site_label_1
_geom_bond_atom_site_label_2
_geom_bond_distance
_geom_bond_site_symmetry_2
_geom_bond_publ_flag
O1 C2 1.4460(16) . ?
O1 C6 1.4472(17) . ?
O121 C122 1.4142(18) . ?
O121 C12 1.4381(17) . ?
O131 C131 1.2048(17) . ?
O132 C131 1.3491(18) . ?
O132 C133 1.453(2) . ?
C2 C21 1.506(2) . ?
C2 C3 1.5351(19) . ?
C2 C8 1.5736(19) . ?
C3 C4 1.538(2) . ?
C3 H3A 0.9900 . ?
C3 H3B 0.9900 . ?
C4 C10 1.493(2) . ?
C4 C9 1.545(2) . ?
C4 C5 1.5530(19) . ?
C5 C13 1.529(2) . ?
C5 C6 1.5416(19) . ?
C5 H5 1.0000 . ?
C6 C7 1.519(2) . ?
C6 H6 1.0000 . ?
C7 C8 1.529(2) . ?
C7 H7A 0.9900 . ?
C7 H7B 0.9900 . ?
C8 C9 1.533(2) . ?
C8 H8 1.0000 . ?
C9 H9A 0.9900 . ?
C9 H9B 0.9900 . ?
C10 C11 1.324(2) . ?
C10 H10 0.9500 . ?
C11 C12 1.499(2) . ?
C11 H11 0.9500 . ?
C12 C13 1.5425(18) . ?
C12 H12 1.0000 . ?
C13 C131 1.515(2) . ?
C13 H13 1.0000 . ?
C21 H21A 0.9800 . ?
C21 H21B 0.9800 . ?
C21 H21C 0.9800 . ?
C122 H12A 0.9800 . ?
C122 H12B 0.9800 . ?
C122 H12C 0.9800 . ?
C133 C134 1.502(2) . ?
C133 H13A 0.9900 . ?
C133 H13B 0.9900 . ?
C134 H13C 0.9800 . ?
C134 H13D 0.9800 . ?
C134 H13E 0.9800 . ?

loop_
_geom_torsion_atom_site_label_1
_geom_torsion_atom_site_label_2
_geom_torsion_atom_site_label_3
_geom_torsion_atom_site_label_4
_geom_torsion
_geom_torsion_site_symmetry_1
_geom_torsion_site_symmetry_2
_geom_torsion_site_symmetry_3
_geom_torsion_site_symmetry_4
_geom_torsion_publ_flag
C6 O1 C2 C21 154.99(11) . . . . ?
C6 O1 C2 C3 -80.38(12) . . . . ?
C6 O1 C2 C8 29.64(12) . . . . ?
O1 C2 C3 C4 76.60(12) . . . . ?
C21 C2 C3 C4 -163.55(12) . . . . ?
C8 C2 C3 C4 -33.49(13) . . . . ?
C2 C3 C4 C10 172.15(12) . . . . ?
C2 C3 C4 C9 52.34(12) . . . . ?
C2 C3 C4 C5 -62.30(13) . . . . ?
C10 C4 C5 C13 -47.88(14) . . . . ?
C3 C4 C5 C13 -175.87(11) . . . . ?
C9 C4 C5 C13 77.37(14) . . . . ?
C10 C4 C5 C6 -176.52(11) . . . . ?
C3 C4 C5 C6 55.49(14) . . . . ?
C9 C4 C5 C6 -51.27(15) . . . . ?
C2 O1 C6 C7 -51.49(12) . . . . ?
C2 O1 C6 C5 67.37(12) . . . . ?
C13 C5 C6 O1 177.88(10) . . . . ?
C4 C5 C6 O1 -56.66(14) . . . . ?
C13 C5 C6 C7 -71.50(16) . . . . ?
C4 C5 C6 C7 53.97(16) . . . . ?
O1 C6 C7 C8 51.26(13) . . . . ?
C5 C6 C7 C8 -63.80(15) . . . . ?
C6 C7 C8 C9 77.81(13) . . . . ?
C6 C7 C8 C2 -32.03(14) . . . . ?
O1 C2 C8 C7 2.86(13) . . . . ?
C21 C2 C8 C7 -116.82(13) . . . . ?
C3 C2 C8 C7 113.84(12) . . . . ?
O1 C2 C8 C9 -109.14(12) . . . . ?
C21 C2 C8 C9 131.17(14) . . . . ?
C3 C2 C8 C9 1.84(14) . . . . ?
C7 C8 C9 C4 -78.48(14) . . . . ?
C2 C8 C9 C4 30.40(14) . . . . ?
C10 C4 C9 C8 -173.69(13) . . . . ?
C3 C4 C9 C8 -51.36(13) . . . . ?
C5 C4 C9 C8 61.50(15) . . . . ?
C3 C4 C10 C11 142.76(15) . . . . ?
C9 C4 C10 C11 -105.12(18) . . . . ?
C5 C4 C10 C11 19.0(2) . . . . ?
C4 C10 C11 C12 -1.0(2) . . . . ?
C122 O121 C12 C11 -69.21(18) . . . . ?
C122 O121 C12 C13 166.80(14) . . . . ?
C10 C11 C12 O121 -107.31(17) . . . . ?
C10 C11 C12 C13 12.5(2) . . . . ?
C6 C5 C13 C131 -54.62(15) . . . . ?
C4 C5 C13 C131 -179.97(11) . . . . ?
C6 C5 C13 C12 -174.70(11) . . . . ?
C4 C5 C13 C12 59.95(14) . . . . ?
O121 C12 C13 C131 -42.96(16) . . . . ?
C11 C12 C13 C131 -166.27(12) . . . . ?
O121 C12 C13 C5 81.55(15) . . . . ?
C11 C12 C13 C5 -41.75(15) . . . . ?
C133 O132 C131 O131 -9.8(2) . . . . ?
C133 O132 C131 C13 168.68(12) . . . . ?
C5 C13 C131 O131 -11.27(19) . . . . ?
C12 C13 C131 O131 110.99(15) . . . . ?
C5 C13 C131 O132 170.27(11) . . . . ?
C12 C13 C131 O132 -67.47(14) . . . . ?
C131 O132 C133 C134 -84.53(17) . . . . ?

loop_
_cod_related_entry_id
_cod_related_entry_database
_cod_related_entry_code
1 ChemSpider 30658880
